data_2006302
loop_
_publ_author_name
'Moers, Oliver'
'Blaschette, Armand'
'Jones, Peter G.'

_publ_section_title
;
 Polysulfonylamines. LXXXIII. Heptaaquacalcium 1,2-Benzenedisulfonimide
;
_journal_issue 7
_journal_name_full 'Acta Crystallographica Section C'
_journal_page_first 845
_journal_page_last 848
_journal_paper_doi 10.1107/S0108270197002102
_journal_volume 53
_journal_year 1997
_chemical_formula_iupac '[Ca (H2 O)7 , (C6 H4 N O4 S2)2'
_chemical_formula_moiety '(Ca H14 O7) 2+, 2(C6 H4 N O4 S2) -'
_chemical_formula_sum 'C12 H22 Ca N2 O15 S4'
_chemical_formula_weight 602.64
_chemical_name_systematic
;
 Heptaaquacalcium 1,2-Benzenedisulfonimide
;
_space_group_IT_number 2
_symmetry_cell_setting triclinic
_symmetry_space_group_name_Hall '-P 1'
_symmetry_space_group_name_H-M 'P -1'
_audit_creation_method SHELXL
_cell_angle_alpha 73.25(3)
_cell_angle_beta 89.47(2)
_cell_angle_gamma 89.82(2)
_cell_formula_units_Z 2
_cell_length_a 7.520(3)
_cell_length_b 12.030(3)
_cell_length_c 13.789(5)
_cell_measurement_reflns_used 52
_cell_measurement_temperature 143(2)
_cell_measurement_theta_max 11.5
_cell_measurement_theta_min 10.0
_cell_volume 1194.5(7)
_computing_cell_refinement DIF4
_computing_data_collection 'DIF4 (Stoe & Cie, 1992a)'
_computing_data_reduction 'REDU4 (Stoe & Cie, 1992b)'
_computing_molecular_graphics 'XP (Siemens, 1994)'
_computing_publication_material SHELXL93
_computing_structure_refinement 'SHELXL93 (Sheldrick, 1993)'
_computing_structure_solution 'SHELXS86 (Sheldrick, 1990)'
_diffrn_ambient_temperature 143(2)
_diffrn_measurement_device 'STOE STADI4'
_diffrn_measurement_method '\w/\q scans'
_diffrn_radiation_monochromator graphite
_diffrn_radiation_source 'fine-focus sealed tube'
_diffrn_radiation_type MoK\a
_diffrn_radiation_wavelength 0.71073
_diffrn_reflns_av_R_equivalents 0.0176
_diffrn_reflns_av_sigmaI/netI 0.0393
_diffrn_reflns_limit_h_max 8
_diffrn_reflns_limit_h_min 0
_diffrn_reflns_limit_k_max 14
_diffrn_reflns_limit_k_min -14
_diffrn_reflns_limit_l_max 16
_diffrn_reflns_limit_l_min -16
_diffrn_reflns_number 4552
_diffrn_reflns_theta_max 25.02
_diffrn_reflns_theta_min 3.08
_diffrn_standards_decay_% 0
_diffrn_standards_interval_time 60
_diffrn_standards_number 3
_exptl_absorpt_coefficient_mu 0.686
_exptl_absorpt_correction_type none
_exptl_crystal_colour colourless
_exptl_crystal_density_diffrn 1.676
_exptl_crystal_density_method 'not measured'
_exptl_crystal_description needle
_exptl_crystal_F_000 624
_exptl_crystal_size_max 0.7
_exptl_crystal_size_mid 0.2
_exptl_crystal_size_min 0.1
_refine_diff_density_max 0.415
_refine_diff_density_min -0.384
_refine_ls_extinction_method none
_refine_ls_goodness_of_fit_all 1.045
_refine_ls_goodness_of_fit_obs 1.048
_refine_ls_hydrogen_treatment 'H atoms: see text'
_refine_ls_matrix_type full
_refine_ls_number_parameters 363
_refine_ls_number_reflns 4201
_refine_ls_number_restraints 0
_refine_ls_restrained_S_all 1.045
_refine_ls_restrained_S_obs 1.048
_refine_ls_R_factor_all 0.0612
_refine_ls_R_factor_obs .0424
_refine_ls_shift/esd_max 0.001
_refine_ls_shift/esd_mean 0.000
_refine_ls_structure_factor_coef Fsqd
_refine_ls_weighting_details 'w = 1/[\s^2^(Fo^2^)+(0.0411P)^2^+1.2979P] where P=(Fo^2^+2Fc^2^)/3'
_refine_ls_weighting_scheme calc
_refine_ls_wR_factor_all 0.1068
_refine_ls_wR_factor_obs .0928
_reflns_number_observed 3239
_reflns_number_total 4201
_reflns_observed_criterion >2sigma(I)
_cod_data_source_file fg1272.cif
_cod_data_source_block magna
_cod_depositor_comments
;
The following automatic conversions were performed:
'_geom_bond_publ_flag' value 'Y' changed to 'y' according to
'/home/saulius/struct/CIF-dictionaries/cif_core.dic' dictionary named
'cif_core.dic' version 2.4.1 from 2010-06-29 (15 times).

Automatic conversion script
Id: cif_fix_enum 1527 2010-12-29 10:47:43Z saulius 

The following automatic conversions were performed:

'_geom_bond_publ_flag' value 'Y' changed to 'y' according to
/home/saulius/struct/CIF-dictionaries/cif_core.dic dictionary named
'cif_core.dic' version 2.4.1 from 2010-06-29 (15 times).

Automatic conversion script
Id: cif_fix_values 1715 2011-07-08 13:25:40Z adriana 

The following automatic conversions were performed:

'_refine_ls_weighting_scheme' value 'calc w =
1/[\s^2^(Fo^2^)+(0.0411P)^2^+1.2979P] where P=(Fo^2^+2Fc^2^)/3' was
changed to 'calc'. New tag '_refine_ls_weighting_details' was
created. The value of the new tag was set to 'w =
1/[\s^2^(Fo^2^)+(0.0411P)^2^+1.2979P] where P=(Fo^2^+2Fc^2^)/3'.

Automatic conversion script
Id: cif_fix_values 3143 2015-03-26 13:38:13Z robertas 
;
_cod_original_cell_volume 1194.3(7)
_cod_database_code 2006302

loop_
_symmetry_equiv_pos_as_xyz
'x, y, z'
'-x, -y, -z'

loop_
_atom_site_aniso_label
_atom_site_aniso_U_11
_atom_site_aniso_U_22
_atom_site_aniso_U_33
_atom_site_aniso_U_12
_atom_site_aniso_U_13
_atom_site_aniso_U_23
S1 .0181(4) .0259(5) .0242(4) -.0060(3) -.0001(3) -.0062(3)
S2 .0151(4) .0272(5) .0294(4) -.0027(3) .0023(3) -.0073(4)
N1 .0183(15) .0256(16) .054(2) -.0037(12) .0063(14) -.0097(14)
O1 .0369(15) .0349(15) .0374(14) -.0111(12) -.0090(12) -.0144(12)
O2 .0243(13) .0375(15) .0252(13) -.0034(11) .0036(10) -.0005(11)
O3 .0336(15) .0385(15) .0446(16) -.0021(12) .0191(12) -.0119(12)
O4 .0334(15) .0474(17) .0427(16) .0017(13) -.0174(12) -.0125(13)
C11 .0219(17) .0260(18) .0166(15) -.0011(14) .0000(13) -.0073(13)
C12 .0171(16) .0277(18) .0183(16) -.0018(13) .0004(13) -.0082(13)
C13 .0278(19) .0296(19) .0249(18) -.0050(15) .0012(14) -.0092(15)
C14 .043(2) .0275(19) .0267(18) .0001(17) .0040(16) -.0102(15)
C15 .031(2) .040(2) .0287(19) .0119(17) -.0027(16) -.0104(16)
C16 .0220(18) .040(2) .0269(18) .0010(16) -.0017(14) -.0102(16)
S3 .0165(4) .0245(5) .0346(5) -.0026(3) -.0039(3) -.0102(4)
S4 .0205(4) .0259(5) .0277(4) -.0090(3) .0033(3) -.0109(4)
N2 .0214(16) .0236(16) .054(2) -.0060(12) -.0081(14) -.0035(14)
O5 .0379(15) .0352(15) .0499(16) -.0032(12) -.0236(13) -.0130(13)
O6 .0320(15) .0430(16) .0515(17) .0009(12) .0163(13) -.0173(13)
O7 .0465(16) .0374(15) .0378(15) -.0186(13) .0166(13) -.0105(12)
O8 .0241(13) .0409(15) .0441(15) -.0050(11) -.0036(11) -.0259(12)
C21 .0173(16) .0254(18) .0180(15) -.0020(13) .0006(12) -.0068(13)
C22 .0179(16) .0289(18) .0198(16) -.0023(14) .0016(13) -.0098(14)
C23 .0148(17) .047(2) .0296(19) .0001(15) .0010(14) -.0177(17)
C24 .029(2) .042(2) .0298(19) .0150(17) -.0063(15) -.0155(17)
C25 .040(2) .0275(19) .0232(18) .0044(16) -.0040(16) -.0065(15)
C26 .0284(19) .0258(18) .0248(17) -.0036(15) .0000(14) -.0064(14)
Ca .0193(3) .0229(4) .0231(3) -.0033(3) .0002(3) -.0069(3)
O1w .0418(18) .066(2) .0275(16) .0223(15) -.0085(14) -.0207(15)
O2w .0353(17) .0477(19) .0306(16) -.0076(14) -.0053(13) -.0139(14)
O3w .063(2) .0246(14) .0294(15) -.0063(13) .0004(14) -.0083(13)
O4w .0226(16) .058(2) .113(3) -.0044(15) -.0014(17) -.061(2)
O5w .0419(18) .066(2) .0368(18) .0235(15) -.0077(15) -.0219(16)
O6w .0232(17) .061(2) .0472(18) -.0075(15) .0006(14) .0176(15)
O7w .0335(16) .0378(17) .0326(15) -.0106(13) .0083(12) -.0145(13)

loop_
_atom_site_label
_atom_site_fract_x
_atom_site_fract_y
_atom_site_fract_z
_atom_site_U_iso_or_equiv
_atom_site_thermal_displace_type
_atom_site_calc_flag
_atom_site_refinement_flags
_atom_site_occupancy
_atom_site_disorder_group
_atom_site_type_symbol
S1 .57405(10) .21925(7) .93862(6) .0229(2) Uani d . 1 . S
S2 .89499(10) .31817(7) .90827(6) .0241(2) Uani d . 1 . S
N1 .7810(4) .2030(3) .9265(2) .0332(7) Uani d . 1 . N
O1 .4781(3) .1730(2) .86884(18) .0355(6) Uani d . 1 . O
O2 .5152(3) .1735(2) 1.04288(17) .0308(6) Uani d . 1 . O
O3 1.0007(3) .3390(2) .8173(2) .0390(6) Uani d . 1 . O
O4 .9956(3) .3194(2) .9965(2) .0412(7) Uani d . 1 . O
C11 .5582(4) .3725(3) .9031(2) .0212(7) Uani d . 1 . C
C12 .7249(4) .4231(3) .8896(2) .0207(7) Uani d . 1 . C
C13 .7470(5) .5416(3) .8643(2) .0271(8) Uani d . 1 . C
H13 .8621 .5756 .8567 .033 Uiso calc R 1 . H
C14 .5941(5) .6095(3) .8504(3) .0321(8) Uani d . 1 . C
H14 .6043 .6916 .8318 .039 Uiso calc R 1 . H
C15 .4264(5) .5586(3) .8634(3) .0334(9) Uani d . 1 . C
H15 .3239 .6068 .8539 .040 Uiso calc R 1 . H
C16 .4059(5) .4393(3) .8898(3) .0296(8) Uani d . 1 . C
H16 .2913 .4047 .8985 .036 Uiso calc R 1 . H
S3 .87558(11) .31139(7) .43301(7) .0248(2) Uani d . 1 . S
S4 .55841(11) .20766(7) .44982(6) .0241(2) Uani d . 1 . S
N2 .7657(4) .1939(2) .4685(2) .0344(7) Uani d . 1 . N
O5 .9769(3) .3299(2) .5150(2) .0407(7) Uani d . 1 . O
O6 .9795(3) .3187(2) .3431(2) .0415(7) Uani d . 1 . O
O7 .4631(4) .1585(2) .54309(19) .0407(7) Uani d . 1 . O
O8 .5048(3) .1626(2) .36779(19) .0334(6) Uani d . 1 . O
C21 .7029(4) .4136(3) .4019(2) .0201(7) Uani d . 1 . C
C22 .5376(4) .3605(3) .4111(2) .0216(7) Uani d . 1 . C
C23 .3838(4) .4258(3) .3904(3) .0291(8) Uani d . 1 . C
H23 .2703 .3900 .3956 .035 Uiso calc R 1 . H
C24 .4017(5) .5455(3) .3617(3) .0327(9) Uani d . 1 . C
H24 .2979 .5925 .3482 .039 Uiso calc R 1 . H
C25 .5673(5) .5985(3) .3521(2) .0305(8) Uani d . 1 . C
H25 .5756 .6808 .3315 .037 Uiso calc R 1 . H
C26 .7206(5) .5318(3) .3726(2) .0266(8) Uani d . 1 . C
H26 .8346 .5671 .3664 .032 Uiso calc R 1 . H
Ca .99674(9) .00009(6) .75378(5) .02170(17) Uani d . 1 . Ca
O1w 1.2406(4) -.1332(3) .7856(2) .0435(8) Uani d . 1 . O
H01 1.301(6) -.142(4) .740(4) .060(16) Uiso d . 1 . H
H02 1.295(6) -.144(4) .833(4) .050(15) Uiso d . 1 . H
O2w 1.1485(4) .0377(3) .8948(2) .0373(7) Uani d . 1 . O
H03 1.142(7) -.004(5) .953(4) .076(19) Uiso d . 1 . H
H04 1.226(6) .073(4) .891(3) .041(15) Uiso d . 1 . H
O3w 1.0948(4) .1936(2) .7006(2) .0390(7) Uani d . 1 . O
H05 1.053(7) .234(4) .646(4) .065(17) Uiso d . 1 . H
H06 1.061(5) .235(3) .736(3) .029(11) Uiso d . 1 . H
O4w .8482(4) -.1290(3) .6832(3) .0568(10) Uani d . 1 . O
H07 .747(7) -.127(4) .665(4) .058(15) Uiso d . 1 . H
H08 .887(7) -.188(4) .675(4) .064(16) Uiso d . 1 . H
O5w .7019(4) .0845(3) .7274(3) .0467(8) Uani d . 1 . O
H09 .656(7) .105(5) .680(4) .063(19) Uiso d . 1 . H
H010 .652(6) .114(4) .769(4) .055(14) Uiso d . 1 . H
O6w .8444(4) -.1102(3) .9027(2) .0506(9) Uani d . 1 . O
H011 .751(7) -.113(5) .906(4) .067(19) Uiso d . 1 . H
H012 .897(8) -.176(5) .943(5) .10(2) Uiso d . 1 . H
O7w 1.1299(4) .0322(3) .5869(2) .0338(6) Uani d . 1 . O
H013 1.208(6) .064(4) .569(3) .045(16) Uiso d . 1 . H
H014 1.134(6) -.019(4) .558(3) .050(14) Uiso d . 1 . H

loop_
_atom_type_symbol
_atom_type_description
_atom_type_scat_dispersion_real
_atom_type_scat_dispersion_imag
_atom_type_scat_source
C C 0.0033 0.0016 'International Tables Vol C Tables 4.2.6.8 and 6.1.1.4'
H H 0.0000 0.0000 'International Tables Vol C Tables 4.2.6.8 and 6.1.1.4'
Ca Ca 0.2262 0.3064 'International Tables Vol C Tables 4.2.6.8 and 6.1.1.4'
N N 0.0061 0.0033 'International Tables Vol C Tables 4.2.6.8 and 6.1.1.4'
O O 0.0106 0.0060 'International Tables Vol C Tables 4.2.6.8 and 6.1.1.4'
S S 0.1246 0.1234 'International Tables Vol C Tables 4.2.6.8 and 6.1.1.4'

loop_
_geom_angle_atom_site_label_1
_geom_angle_atom_site_label_2
_geom_angle_atom_site_label_3
_geom_angle
_geom_angle_publ_flag
O1 S1 O2 113.7(2) y
O1 S1 N1 110.2(2) y
O2 S1 N1 112.0(2) y
O1 S1 C11 110.7(2) y
O2 S1 C11 108.8(2) y
N1 S1 C11 100.8(2) y
O3 S2 O4 113.8(2) y
O3 S2 N1 111.0(2) y
O4 S2 N1 112.0(2) y
O3 S2 C12 109.3(2) y
O4 S2 C12 109.2(2) y
N1 S2 C12 100.8(2) y
S1 N1 S2 114.9(2) y
C16 C11 C12 121.2(3) ?
C16 C11 S1 127.7(3) y
C12 C11 S1 111.1(2) y
C13 C12 C11 121.9(3) ?
C13 C12 S2 126.5(3) y
C11 C12 S2 111.6(2) y
C12 C13 C14 117.3(3) ?
C13 C14 C15 120.9(3) ?
C16 C15 C14 121.3(3) ?
C11 C16 C15 117.5(3) ?
O5 S3 O6 113.81(17) ?
O5 S3 N2 111.27(16) ?
O6 S3 N2 111.83(17) ?
O5 S3 C21 109.49(15) ?
O6 S3 C21 108.72(16) ?
N2 S3 C21 100.89(15) ?
O7 S4 O8 114.06(16) ?
O7 S4 N2 110.03(17) ?
O8 S4 N2 111.39(16) ?
O7 S4 C22 110.54(16) ?
O8 S4 C22 109.26(15) ?
N2 S4 C22 100.76(15) ?
S4 N2 S3 114.88(18) ?
C26 C21 C22 121.8(3) ?
C26 C21 S3 126.5(3) ?
C22 C21 S3 111.7(2) ?
C23 C22 C21 120.8(3) ?
C23 C22 S4 128.0(3) ?
C21 C22 S4 111.1(2) ?
C22 C23 C24 117.4(3) ?
C23 C24 C25 121.7(3) ?
C26 C25 C24 120.2(3) ?
C21 C26 C25 118.1(3) ?
O4w Ca O3w 137.44(13) ?
O4w Ca O6w 81.85(13) ?
O3w Ca O6w 132.30(13) ?
O4w Ca O1w 87.50(12) ?
O3w Ca O1w 111.63(12) ?
O6w Ca O1w 91.62(13) ?
O4w Ca O2w 149.86(14) ?
O3w Ca O2w 72.64(12) ?
O6w Ca O2w 73.83(12) ?
O1w Ca O2w 75.86(11) ?
O4w Ca O5w 78.20(12) ?
O3w Ca O5w 84.59(12) ?
O6w Ca O5w 78.49(13) ?
O1w Ca O5w 163.57(12) ?
O2w Ca O5w 113.13(11) ?
O4w Ca O7w 75.25(12) ?
O3w Ca O7w 72.81(11) ?
O6w Ca O7w 154.84(13) ?
O1w Ca O7w 77.26(11) ?
O2w Ca O7w 123.57(12) ?
O5w Ca O7w 106.38(11) ?

loop_
_geom_bond_atom_site_label_1
_geom_bond_atom_site_label_2
_geom_bond_site_symmetry_2
_geom_bond_distance
_geom_bond_publ_flag
S1 O1 . 1.442(2) y
S1 O2 . 1.449(2) y
S1 N1 . 1.581(3) y
S1 C11 . 1.770(3) y
S2 O3 . 1.438(3) y
S2 O4 . 1.442(3) y
S2 N1 . 1.587(3) y
S2 C12 . 1.762(3) y
C11 C16 . 1.380(5) ?
C11 C12 . 1.382(4) ?
C12 C13 . 1.376(5) ?
C13 C14 . 1.391(5) ?
C14 C15 . 1.390(5) ?
C15 C16 . 1.384(5) ?
S3 O5 . 1.439(3) ?
S3 O6 . 1.440(3) ?
S3 N2 . 1.588(3) ?
S3 C21 . 1.754(3) ?
S4 O7 . 1.437(3) ?
S4 O8 . 1.449(2) ?
S4 N2 . 1.583(3) ?
S4 C22 . 1.767(3) ?
C21 C26 . 1.368(5) ?
C21 C22 . 1.387(4) ?
C22 C23 . 1.381(5) ?
C23 C24 . 1.385(5) ?
C24 C25 . 1.389(5) ?
C25 C26 . 1.387(5) ?
Ca O4w . 2.346(3) y
Ca O3w . 2.349(3) y
Ca O6w . 2.385(3) y
Ca O1w . 2.391(3) y
Ca O2w . 2.417(3) y
Ca O5w . 2.422(3) y
Ca O7w . 2.428(3) y

loop_
_geom_hbond_atom_site_label_D
_geom_hbond_atom_site_label_H
_geom_hbond_atom_site_label_A
_geom_hbond_site_symmetry_A
_geom_hbond_distance_DH
_geom_hbond_distance_HA
_geom_hbond_distance_DA
_geom_hbond_angle_DHA
_geom_hbond_publ_flag
O1w H01 O8 2_756 0.80(5) 2.14(5) 2.935(4) 172(5) y
O1w H02 O2 2_757 0.75(5) 2.19(5) 2.935(4) 172(5) y
O2w H03 N1 2_757 0.81(6) 2.56(6) 3.262(5) 146(5) y
O2w H03 O6w 2_757 0.81(6) 2.73(5) 3.156(5) 115(4) y
O2w H04 O1 1_655 0.71(5) 2.22(5) 2.931(4) 174(5) y
O3w H05 O5 . 0.84(5) 1.92(5) 2.763(4) 175(5) y
O3w H06 O3 . 0.83(4) 1.95(4) 2.782(4) 175(4) y
O4w H07 O8 2_656 0.80(5) 2.03(5) 2.812(4) 166(5) y
O4w H08 O6 2_756 0.80(5) 1.94(5) 2.733(4) 170(5) y
O5w H09 O7 . 0.72(5) 2.33(5) 3.041(5) 170(6) y
O5w H010 O1 . 0.84(5) 2.15(5) 2.983(4) 169(4) y
O6w H011 O2 2_657 0.70(5) 2.18(5) 2.846(4) 160(6) y
O6w H012 O4 2_757 0.91(6) 1.87(6) 2.776(4) 170(5) y
O7w H013 O7 1_655 0.70(5) 2.21(5) 2.901(4) 170(5) y
O7w H014 N2 2_756 0.82(5) 2.36(5) 3.126(4) 155(4) y

loop_
_geom_torsion_atom_site_label_1
_geom_torsion_atom_site_label_2
_geom_torsion_atom_site_label_3
_geom_torsion_atom_site_label_4
_geom_torsion
O1 S1 N1 S2 126.8(2)
O2 S1 N1 S2 -105.5(2)
C11 S1 N1 S2 9.9(2)
O3 S2 N1 S1 -124.6(2)
O4 S2 N1 S1 106.9(2)
C12 S2 N1 S1 -9.0(2)
O1 S1 C11 C16 56.9(3)
O2 S1 C11 C16 -68.7(3)
N1 S1 C11 C16 173.5(3)
O1 S1 C11 C12 -123.6(2)
O2 S1 C11 C12 110.8(2)
N1 S1 C11 C12 -7.0(3)
C16 C11 C12 C13 1.3(5)
S1 C11 C12 C13 -178.3(2)
C16 C11 C12 S2 -178.5(2)
S1 C11 C12 S2 1.9(3)
O3 S2 C12 C13 -59.0(3)
O4 S2 C12 C13 66.1(3)
N1 S2 C12 C13 -175.9(3)
O3 S2 C12 C11 120.8(2)
O4 S2 C12 C11 -114.1(2)
N1 S2 C12 C11 3.9(3)
C11 C12 C13 C14 -1.5(5)
S2 C12 C13 C14 178.3(2)
C12 C13 C14 C15 1.0(5)
C13 C14 C15 C16 -0.4(5)
C12 C11 C16 C15 -0.6(5)
S1 C11 C16 C15 178.9(3)
C14 C15 C16 C11 0.2(5)
O7 S4 N2 S3 -124.9(2)
O8 S4 N2 S3 107.6(2)
C22 S4 N2 S3 -8.2(2)
O5 S3 N2 S4 124.0(2)
O6 S3 N2 S4 -107.5(2)
C21 S3 N2 S4 7.9(2)
O5 S3 C21 C26 58.0(3)
O6 S3 C21 C26 -66.9(3)
N2 S3 C21 C26 175.4(3)
O5 S3 C21 C22 -121.5(2)
O6 S3 C21 C22 113.6(2)
N2 S3 C21 C22 -4.1(3)
C26 C21 C22 C23 0.2(5)
S3 C21 C22 C23 179.8(2)
C26 C21 C22 S4 179.8(2)
S3 C21 C22 S4 -0.6(3)
O7 S4 C22 C23 -58.9(3)
O8 S4 C22 C23 67.4(3)
N2 S4 C22 C23 -175.3(3)
O7 S4 C22 C21 121.5(2)
O8 S4 C22 C21 -112.2(2)
N2 S4 C22 C21 5.2(3)
C21 C22 C23 C24 -0.9(5)
S4 C22 C23 C24 179.6(2)
C22 C23 C24 C25 1.2(5)
C23 C24 C25 C26 -0.8(5)
C22 C21 C26 C25 0.2(5)
S3 C21 C26 C25 -179.3(2)
C24 C25 C26 C21 0.1(5)

loop_
_cod_related_entry_id
_cod_related_entry_database
_cod_related_entry_code
1 ChemSpider 21137652
